data_7057520
loop_
_publ_author_name
'Czakler, Matthias'
'Artner, Christine'
'Schubert, Ulrich'

_publ_section_title
;
 Two new hexanuclear titanium oxo cluster types and their structural
 connection to known clusters
;
_journal_issue 14
_journal_name_full 'New Journal of Chemistry'
_journal_page_first 12098
_journal_paper_doi 10.1039/C8NJ01077C
_journal_volume 42
_journal_year 2018
_chemical_formula_sum 'C36 H64 O28 Ti6'
_chemical_formula_weight 1232.27
_space_group_IT_number 2
_space_group_name_Hall '-P 1'
_space_group_name_H-M_alt 'P -1'
_symmetry_space_group_name_Hall '-P 1'
_symmetry_space_group_name_H-M 'P -1'
_atom_sites_solution_hydrogens geom
_atom_sites_solution_primary direct
_atom_sites_solution_secondary difmap
_audit_creation_method SHELXL-97
_audit_update_record
;
2018-02-28 deposited with the CCDC.
2018-06-19 downloaded from the CCDC.
;
_cell_angle_alpha 73.427(8)
_cell_angle_beta 89.342(7)
_cell_angle_gamma 75.625(7)
_cell_formula_units_Z 1
_cell_length_a 9.3628(14)
_cell_length_b 11.467(2)
_cell_length_c 12.838(2)
_cell_measurement_reflns_used 3071
_cell_measurement_temperature 100(2)
_cell_measurement_theta_max 25.213
_cell_measurement_theta_min 2.250
_cell_volume 1277.1(4)
_computing_cell_refinement APEX2
_computing_data_collection 'APEX2 (Bruker, 2008)'
_computing_data_reduction APEX2
_computing_molecular_graphics 'DIAMOND (Crystal Impact GbR, 2005)'
_computing_publication_material 'SHELXL-97 (Sheldrick, 2008)'
_computing_structure_refinement 'SHELXL-97 (Sheldrick, 2008)'
_computing_structure_solution 'JANA2006 (Petricek, 2006)'
_diffrn_ambient_temperature 100(2)
_diffrn_measured_fraction_theta_full 0.992
_diffrn_measured_fraction_theta_max 0.992
_diffrn_measurement_device_type 'Bruker APEXII CCD'
_diffrn_measurement_method '\w- and \f-scans'
_diffrn_radiation_monochromator graphite
_diffrn_radiation_source 'fine-focus sealed tube'
_diffrn_radiation_type MoK\a
_diffrn_radiation_wavelength 0.71073
_diffrn_reflns_av_R_equivalents 0.1313
_diffrn_reflns_av_sigmaI/netI 0.1638
_diffrn_reflns_limit_h_max 11
_diffrn_reflns_limit_h_min -12
_diffrn_reflns_limit_k_max 15
_diffrn_reflns_limit_k_min -15
_diffrn_reflns_limit_l_max 17
_diffrn_reflns_limit_l_min -16
_diffrn_reflns_number 27774
_diffrn_reflns_theta_full 28.15
_diffrn_reflns_theta_max 28.15
_diffrn_reflns_theta_min 1.66
_exptl_absorpt_coefficient_mu 0.981
_exptl_absorpt_correction_T_max 0.7456
_exptl_absorpt_correction_T_min 0.5699
_exptl_absorpt_correction_type multi-scan
_exptl_absorpt_process_details 'SADABS (Bruker, 2008)'
_exptl_crystal_colour colourless
_exptl_crystal_density_diffrn 1.602
_exptl_crystal_density_method 'not measured'
_exptl_crystal_description brick
_exptl_crystal_F_000 636
_exptl_crystal_size_max 0.33
_exptl_crystal_size_mid 0.31
_exptl_crystal_size_min 0.29
_refine_diff_density_max 0.904
_refine_diff_density_min -0.914
_refine_diff_density_rms 0.115
_refine_ls_extinction_method none
_refine_ls_goodness_of_fit_ref 0.952
_refine_ls_hydrogen_treatment constr
_refine_ls_matrix_type full
_refine_ls_number_parameters 323
_refine_ls_number_reflns 6202
_refine_ls_number_restraints 0
_refine_ls_restrained_S_all 0.952
_refine_ls_R_factor_all 0.1345
_refine_ls_R_factor_gt 0.0529
_refine_ls_shift/su_max 0.001
_refine_ls_shift/su_mean 0.000
_refine_ls_structure_factor_coef Fsqd
_refine_ls_weighting_details 'calc w=1/[\s^2^(Fo^2^)+(0.0352P)^2^+0.0000P] where P=(Fo^2^+2Fc^2^)/3'
_refine_ls_weighting_scheme calc
_refine_ls_wR_factor_gt 0.0821
_refine_ls_wR_factor_ref 0.0994
_reflns_number_gt 3413
_reflns_number_total 6202
_reflns_threshold_expression >2sigma(I)
_cod_data_source_file c8nj01077c1.cif
_cod_data_source_block Ti6prop
_cod_depositor_comments 'Adding full bibliography for 7057519--7057521.cif.'
_cod_original_cell_volume 1277.0(4)
_cod_database_code 7057520

loop_
_symmetry_equiv_pos_as_xyz
'x, y, z'
'-x, -y, -z'

loop_
_atom_site_label
_atom_site_type_symbol
_atom_site_fract_x
_atom_site_fract_y
_atom_site_fract_z
_atom_site_U_iso_or_equiv
_atom_site_adp_type
_atom_site_occupancy
_atom_site_symmetry_multiplicity
_atom_site_calc_flag
_atom_site_refinement_flags
Ti1 Ti 0.28506(7) 0.69112(6) 0.44654(5) 0.00958(16) Uani 1 1 d .
Ti2 Ti 0.18486(7) 0.74896(6) 0.22425(5) 0.01003(16) Uani 1 1 d .
Ti3 Ti 0.49699(7) 0.47868(6) 0.32471(5) 0.00908(16) Uani 1 1 d .
O1 O 0.3624(2) 0.6333(2) 0.33018(18) 0.0093(6) Uani 1 1 d .
O2 O 0.5289(2) 0.3938(2) 0.45879(19) 0.0099(6) Uani 1 1 d .
O3 O 0.1201(2) 0.7654(2) 0.35768(18) 0.0101(6) Uani 1 1 d .
O4 O 0.3576(2) 0.8495(2) 0.38846(19) 0.0108(6) Uani 1 1 d .
O5 O 0.2812(2) 0.8911(2) 0.21388(19) 0.0133(6) Uani 1 1 d .
C1 C 0.3410(4) 0.9164(3) 0.2902(3) 0.0119(8) Uani 1 1 d .
C2 C 0.3942(4) 1.0344(4) 0.2601(3) 0.0193(9) Uani 1 1 d .
H2A H 0.4868 1.0189 0.2224 0.023 Uiso 1 1 calc R
H2B H 0.3197 1.1017 0.2078 0.023 Uiso 1 1 calc R
C3 C 0.4221(4) 1.0808(4) 0.3542(3) 0.0244(10) Uani 1 1 d .
H3A H 0.3353 1.0865 0.3976 0.037 Uiso 1 1 calc R
H3B H 0.4411 1.1642 0.3266 0.037 Uiso 1 1 calc R
H3C H 0.5081 1.0221 0.3997 0.037 Uiso 1 1 calc R
O6 O 0.2108(2) 0.7617(2) 0.57206(19) 0.0138(6) Uani 1 1 d .
O7 O 0.6307(3) 0.3317(2) 0.28131(19) 0.0121(6) Uani 1 1 d .
C4 C 0.2634(4) 0.7558(3) 0.6639(3) 0.0121(8) Uani 1 1 d .
C5 C 0.1964(4) 0.8603(4) 0.7130(3) 0.0182(9) Uani 1 1 d .
H5A H 0.1942 0.8232 0.7926 0.022 Uiso 1 1 calc R
H5B H 0.2617 0.9182 0.7016 0.022 Uiso 1 1 calc R
C6 C 0.0435(4) 0.9357(4) 0.6686(3) 0.0284(11) Uani 1 1 d .
H6A H 0.0450 0.9778 0.5907 0.043 Uiso 1 1 calc R
H6B H 0.0079 0.9989 0.7070 0.043 Uiso 1 1 calc R
H6C H -0.0226 0.8796 0.6789 0.043 Uiso 1 1 calc R
O8 O 0.2078(2) 0.5407(2) 0.51440(19) 0.0120(6) Uani 1 1 d .
O9 O 0.6652(2) 0.5602(2) 0.32502(19) 0.0132(6) Uani 1 1 d .
C7 C 0.7603(4) 0.5506(4) 0.3990(3) 0.0114(8) Uani 1 1 d .
C8 C 0.8390(4) 0.6518(3) 0.3843(3) 0.0150(9) Uani 1 1 d .
H8A H 0.8604 0.6810 0.3068 0.018 Uiso 1 1 calc R
H8B H 0.9343 0.6172 0.4281 0.018 Uiso 1 1 calc R
C9 C 0.7490(5) 0.7619(4) 0.4182(4) 0.0404(13) Uani 1 1 d .
H9A H 0.6609 0.8036 0.3683 0.061 Uiso 1 1 calc R
H9B H 0.8086 0.8217 0.4158 0.061 Uiso 1 1 calc R
H9C H 0.7190 0.7320 0.4924 0.061 Uiso 1 1 calc R
O10 O 0.3083(3) 0.7224(2) 0.09961(19) 0.0150(6) Uani 1 1 d .
O11 O 0.5034(3) 0.5572(2) 0.15341(19) 0.0132(6) Uani 1 1 d .
C10 C 0.4301(4) 0.6533(4) 0.0839(3) 0.0115(8) Uani 1 1 d .
C11 C 0.4859(4) 0.6893(4) -0.0278(3) 0.0168(9) Uani 1 1 d .
H11A H 0.4646 0.7822 -0.0546 0.020 Uiso 1 1 calc R
H11B H 0.4301 0.6617 -0.0773 0.020 Uiso 1 1 calc R
C12 C 0.6487(4) 0.6351(4) -0.0346(3) 0.0219(10) Uani 1 1 d .
H12A H 0.7056 0.6653 0.0109 0.033 Uiso 1 1 calc R
H12B H 0.6748 0.6617 -0.1103 0.033 Uiso 1 1 calc R
H12C H 0.6714 0.5430 -0.0088 0.033 Uiso 1 1 calc R
O12 O 0.1276(2) 0.5874(2) 0.2344(2) 0.0130(6) Uani 1 1 d .
O13 O 0.3206(2) 0.4196(2) 0.29320(19) 0.0118(6) Uani 1 1 d .
C13 C 0.1855(4) 0.4704(4) 0.2643(3) 0.0126(8) Uani 1 1 d .
C14 C 0.0852(4) 0.3852(4) 0.2668(3) 0.0165(9) Uani 1 1 d .
H14A H 0.0410 0.3686 0.3383 0.020 Uiso 1 1 calc R
H14B H 0.1451 0.3037 0.2601 0.020 Uiso 1 1 calc R
C15 C -0.0376(4) 0.4384(4) 0.1778(3) 0.0206(10) Uani 1 1 d .
H15A H -0.1009 0.5169 0.1861 0.031 Uiso 1 1 calc R
H15B H -0.0966 0.3776 0.1830 0.031 Uiso 1 1 calc R
H15C H 0.0050 0.4554 0.1066 0.031 Uiso 1 1 calc R
O14 O 0.0232(2) 0.8348(2) 0.13940(19) 0.0128(6) Uani 1 1 d .
C16 C -0.0911(5) 0.8337(5) 0.0695(4) 0.0476(15) Uani 1 1 d .
H16 H -0.1134 0.7512 0.1054 0.057 Uiso 1 1 calc R
C17 C -0.0415(4) 0.8198(4) -0.0344(3) 0.0322(11) Uani 1 1 d .
H17A H -0.0206 0.8982 -0.0783 0.048 Uiso 1 1 calc R
H17B H -0.1188 0.8008 -0.0727 0.048 Uiso 1 1 calc R
H17C H 0.0484 0.7509 -0.0226 0.048 Uiso 1 1 calc R
C18 C -0.2299(4) 0.9248(5) 0.0748(4) 0.0357(12) Uani 1 1 d .
H18A H -0.2534 0.9137 0.1511 0.054 Uiso 1 1 calc R
H18B H -0.3096 0.9113 0.0346 0.054 Uiso 1 1 calc R
H18C H -0.2194 1.0104 0.0424 0.054 Uiso 1 1 calc R

loop_
_atom_site_aniso_label
_atom_site_aniso_U_11
_atom_site_aniso_U_22
_atom_site_aniso_U_33
_atom_site_aniso_U_23
_atom_site_aniso_U_13
_atom_site_aniso_U_12
Ti1 0.0086(4) 0.0099(4) 0.0093(4) -0.0024(3) -0.0002(3) -0.0011(3)
Ti2 0.0090(4) 0.0102(4) 0.0102(4) -0.0031(3) -0.0014(3) -0.0009(3)
Ti3 0.0076(4) 0.0095(4) 0.0097(4) -0.0035(3) -0.0007(3) -0.0006(3)
O1 0.0080(13) 0.0091(14) 0.0106(14) -0.0026(11) -0.0007(10) -0.0023(11)
O2 0.0069(13) 0.0111(14) 0.0107(14) -0.0023(12) 0.0008(10) -0.0015(11)
O3 0.0084(13) 0.0111(14) 0.0104(14) -0.0026(12) 0.0010(10) -0.0027(11)
O4 0.0131(14) 0.0094(14) 0.0098(14) -0.0015(12) -0.0011(11) -0.0044(11)
O5 0.0129(14) 0.0138(15) 0.0122(14) -0.0023(12) -0.0018(11) -0.0029(12)
C1 0.0062(19) 0.008(2) 0.019(2) -0.0037(18) 0.0020(16) 0.0034(16)
C2 0.023(2) 0.013(2) 0.018(2) 0.0033(18) -0.0064(18) -0.0074(18)
C3 0.028(3) 0.012(2) 0.033(3) -0.003(2) -0.003(2) -0.010(2)
O6 0.0132(14) 0.0164(15) 0.0092(14) -0.0039(12) -0.0010(11) 0.0014(12)
O7 0.0133(14) 0.0106(14) 0.0102(14) -0.0032(12) 0.0009(11) 0.0009(12)
C4 0.009(2) 0.015(2) 0.013(2) -0.0034(18) 0.0053(16) -0.0042(18)
C5 0.017(2) 0.017(2) 0.019(2) -0.0088(19) 0.0024(18) 0.0019(18)
C6 0.031(3) 0.021(3) 0.027(3) -0.012(2) -0.002(2) 0.011(2)
O8 0.0079(13) 0.0151(15) 0.0115(14) -0.0013(12) -0.0016(11) -0.0029(11)
O9 0.0108(14) 0.0156(15) 0.0129(15) -0.0020(12) 0.0010(11) -0.0056(12)
C7 0.010(2) 0.014(2) 0.010(2) -0.0070(18) 0.0039(16) 0.0007(17)
C8 0.011(2) 0.016(2) 0.020(2) -0.0054(18) -0.0016(16) -0.0068(17)
C9 0.040(3) 0.025(3) 0.068(4) -0.024(3) 0.018(3) -0.018(2)
O10 0.0128(14) 0.0202(16) 0.0113(14) -0.0055(12) 0.0029(11) -0.0016(12)
O11 0.0152(14) 0.0120(15) 0.0090(14) -0.0023(12) 0.0009(11) 0.0017(12)
C10 0.011(2) 0.014(2) 0.013(2) -0.0048(18) 0.0004(16) -0.0064(18)
C11 0.020(2) 0.016(2) 0.012(2) -0.0020(18) 0.0047(17) -0.0037(18)
C12 0.024(2) 0.028(3) 0.017(2) -0.010(2) 0.0069(18) -0.009(2)
O12 0.0102(13) 0.0123(15) 0.0172(15) -0.0063(12) -0.0019(11) -0.0015(11)
O13 0.0096(14) 0.0103(14) 0.0164(15) -0.0061(12) -0.0023(11) -0.0014(11)
C13 0.016(2) 0.017(2) 0.007(2) -0.0055(17) 0.0028(16) -0.0060(18)
C14 0.014(2) 0.016(2) 0.022(2) -0.0068(19) 0.0038(18) -0.0074(18)
C15 0.017(2) 0.023(2) 0.029(3) -0.013(2) 0.0041(19) -0.0107(19)
O14 0.0113(14) 0.0133(15) 0.0125(14) -0.0041(12) -0.0040(11) -0.0002(12)
C16 0.020(3) 0.085(4) 0.039(3) -0.039(3) -0.016(2) 0.010(3)
C17 0.024(2) 0.053(3) 0.023(3) -0.019(2) -0.003(2) -0.007(2)
C18 0.017(2) 0.060(4) 0.025(3) -0.015(3) -0.0078(19) 0.002(2)

loop_
_atom_type_symbol
_atom_type_description
_atom_type_scat_dispersion_real
_atom_type_scat_dispersion_imag
_atom_type_scat_source
C C 0.0033 0.0016 'International Tables Vol C Tables 4.2.6.8 and 6.1.1.4'
H H 0.0000 0.0000 'International Tables Vol C Tables 4.2.6.8 and 6.1.1.4'
O O 0.0106 0.0060 'International Tables Vol C Tables 4.2.6.8 and 6.1.1.4'
Ti Ti 0.2776 0.4457 'International Tables Vol C Tables 4.2.6.8 and 6.1.1.4'

loop_
_geom_angle_atom_site_label_1
_geom_angle_atom_site_label_2
_geom_angle_atom_site_label_3
_geom_angle
_geom_angle_site_symmetry_1
_geom_angle_site_symmetry_3
O3 Ti1 O1 84.92(10) . .
O3 Ti1 O2 178.05(10) . 2_666
O1 Ti1 O2 93.13(10) . 2_666
O3 Ti1 O8 91.11(10) . .
O1 Ti1 O8 94.33(10) . .
O2 Ti1 O8 88.92(10) 2_666 .
O3 Ti1 O4 89.57(10) . .
O1 Ti1 O4 90.52(10) . .
O2 Ti1 O4 90.56(9) 2_666 .
O8 Ti1 O4 175.15(10) . .
O3 Ti1 O6 96.62(10) . .
O1 Ti1 O6 176.06(10) . .
O2 Ti1 O6 85.33(10) 2_666 .
O8 Ti1 O6 89.28(10) . .
O4 Ti1 O6 85.87(10) . .
O3 Ti1 Ti2 39.40(7) . .
O1 Ti1 Ti2 46.58(7) . .
O2 Ti1 Ti2 138.71(7) 2_666 .
O8 Ti1 Ti2 100.96(7) . .
O4 Ti1 Ti2 82.57(7) . .
O6 Ti1 Ti2 134.18(8) . .
O3 Ti1 Ti3 159.40(7) . 2_666
O1 Ti1 Ti3 108.78(8) . 2_666
O2 Ti1 Ti3 21.90(6) 2_666 2_666
O8 Ti1 Ti3 72.99(7) . 2_666
O4 Ti1 Ti3 105.20(7) . 2_666
O6 Ti1 Ti3 70.76(7) . 2_666
Ti2 Ti1 Ti3 154.93(3) . 2_666
O14 Ti2 O3 100.21(11) . .
O14 Ti2 O10 94.04(11) . .
O3 Ti2 O10 164.67(10) . .
O14 Ti2 O12 89.54(10) . .
O3 Ti2 O12 96.99(10) . .
O10 Ti2 O12 88.70(10) . .
O14 Ti2 O5 99.01(11) . .
O3 Ti2 O5 87.92(10) . .
O10 Ti2 O5 84.26(9) . .
O12 Ti2 O5 169.26(10) . .
O14 Ti2 O1 173.80(10) . .
O3 Ti2 O1 78.03(10) . .
O10 Ti2 O1 88.38(10) . .
O12 Ti2 O1 84.80(9) . .
O5 Ti2 O1 86.90(9) . .
O14 Ti2 Ti1 138.08(8) . .
O3 Ti2 Ti1 38.05(7) . .
O10 Ti2 Ti1 127.14(8) . .
O12 Ti2 Ti1 97.93(7) . .
O5 Ti2 Ti1 80.05(7) . .
O1 Ti2 Ti1 40.92(6) . .
O2 Ti3 O1 102.65(11) . .
O2 Ti3 O13 97.26(10) . .
O1 Ti3 O13 88.20(9) . .
O2 Ti3 O9 94.24(10) . .
O1 Ti3 O9 88.59(10) . .
O13 Ti3 O9 168.48(10) . .
O2 Ti3 O7 90.38(11) . .
O1 Ti3 O7 166.90(10) . .
O13 Ti3 O7 88.78(9) . .
O9 Ti3 O7 91.87(9) . .
O2 Ti3 O11 167.11(11) . .
O1 Ti3 O11 89.31(10) . .
O13 Ti3 O11 87.81(9) . .
O9 Ti3 O11 81.09(9) . .
O7 Ti3 O11 77.84(10) . .
O2 Ti3 Ti1 25.90(7) . 2_666
O1 Ti3 Ti1 116.48(7) . 2_666
O13 Ti3 Ti1 117.80(8) . 2_666
O9 Ti3 Ti1 73.45(7) . 2_666
O7 Ti3 Ti1 76.09(7) . 2_666
O11 Ti3 Ti1 142.57(7) . 2_666
Ti1 O1 Ti3 132.17(13) . .
Ti1 O1 Ti2 92.50(10) . .
Ti3 O1 Ti2 129.97(12) . .
Ti3 O2 Ti1 132.20(12) . 2_666
Ti1 O3 Ti2 102.55(11) . .
C1 O4 Ti1 124.6(2) . .
C1 O5 Ti2 128.3(2) . .
O4 C1 O5 124.3(3) . .
O4 C1 C2 118.7(3) . .
O5 C1 C2 116.9(3) . .
C3 C2 C1 114.9(3) . .
C4 O6 Ti1 136.1(2) . .
C4 O7 Ti3 129.2(2) 2_666 .
O6 C4 O7 124.9(3) . 2_666
O6 C4 C5 118.2(3) . .
O7 C4 C5 117.0(3) 2_666 .
C6 C5 C4 115.3(3) . .
C7 O8 Ti1 135.3(2) 2_666 .
C7 O9 Ti3 132.5(2) . .
O8 C7 O9 123.6(3) 2_666 .
O8 C7 C8 117.6(3) 2_666 .
O9 C7 C8 118.7(3) . .
C7 C8 C9 111.8(3) . .
C10 O10 Ti2 139.0(2) . .
C10 O11 Ti3 134.7(2) . .
O11 C10 O10 124.7(3) . .
O11 C10 C11 118.7(3) . .
O10 C10 C11 116.6(3) . .
C10 C11 C12 115.1(3) . .
C13 O12 Ti2 138.8(2) . .
C13 O13 Ti3 135.9(2) . .
O12 C13 O13 124.9(3) . .
O12 C13 C14 117.3(3) . .
O13 C13 C14 117.8(3) . .
C13 C14 C15 113.8(3) . .
C16 O14 Ti2 147.7(3) . .
O14 C16 C17 113.2(4) . .
O14 C16 C18 112.4(4) . .
C17 C16 C18 120.3(4) . .

loop_
_geom_bond_atom_site_label_1
_geom_bond_atom_site_label_2
_geom_bond_distance
_geom_bond_site_symmetry_2
Ti1 O3 1.801(2) .
Ti1 O1 1.870(2) .
Ti1 O2 1.998(2) 2_666
Ti1 O8 2.002(2) .
Ti1 O4 2.035(2) .
Ti1 O6 2.043(2) .
Ti1 Ti2 2.8525(10) .
Ti1 Ti3 3.3884(11) 2_666
Ti2 O14 1.770(2) .
Ti2 O3 1.855(2) .
Ti2 O10 2.012(2) .
Ti2 O12 2.022(2) .
Ti2 O5 2.023(2) .
Ti2 O1 2.074(2) .
Ti3 O2 1.706(2) .
Ti3 O1 1.922(2) .
Ti3 O13 2.019(2) .
Ti3 O9 2.021(2) .
Ti3 O7 2.047(2) .
Ti3 O11 2.132(3) .
Ti3 Ti1 3.3884(11) 2_666
O2 Ti1 1.998(2) 2_666
O4 C1 1.263(4) .
O5 C1 1.270(4) .
C1 C2 1.504(5) .
C2 C3 1.501(5) .
O6 C4 1.260(4) .
O7 C4 1.267(4) 2_666
C4 O7 1.267(4) 2_666
C4 C5 1.509(5) .
C5 C6 1.499(5) .
O8 C7 1.268(4) 2_666
O9 C7 1.272(4) .
C7 O8 1.268(4) 2_666
C7 C8 1.490(5) .
C8 C9 1.507(5) .
O10 C10 1.267(4) .
O11 C10 1.248(4) .
C10 C11 1.501(5) .
C11 C12 1.507(5) .
O12 C13 1.261(4) .
O13 C13 1.265(4) .
C13 C14 1.508(5) .
C14 C15 1.511(5) .
O14 C16 1.409(4) .
C16 C17 1.445(6) .
C16 C18 1.466(6) .
